data_7241191
loop_
_publ_author_name
'Liu, Xian'
'Yang, Can'
'Wu, Qi'
'Sun, Juan'
'Liang, Fei'

_publ_section_title
;
 From BiF3 to BiF3&#x00B7;H2O: Diverse Bi(&#x2162;) Coordination for
 Structural Transformation and Birefringence Regulation
;
_journal_name_full CrystEngComm
_journal_paper_doi 10.1039/D0CE01213K
_journal_year 2020
_chemical_formula_moiety '0.5(Bi2 F6), 0.08(H24 O12)'
_chemical_formula_sum 'Bi F3 H2 O'
_chemical_formula_weight 284.00
_space_group_crystal_system hexagonal
_space_group_IT_number 176
_space_group_name_Hall '-P 6c'
_space_group_name_H-M_alt 'P 63/m'
_atom_sites_solution_hydrogens difmap
_atom_sites_solution_primary direct
_audit_creation_date 2019-07-19
_audit_creation_method
; 
Olex2 1.2 
(compiled 2018.05.29 svn.r3508 for OlexSys, GUI svn.r5506) 
;
_audit_update_record
;
2020-08-01 deposited with the CCDC.	2020-09-08 downloaded from the CCDC.
;
_cell_angle_alpha 90
_cell_angle_beta 90
_cell_angle_gamma 120
_cell_formula_units_Z 2
_cell_length_a 6.1202(5)
_cell_length_b 6.1202(5)
_cell_length_c 3.6957(3)
_cell_measurement_reflns_used 1060
_cell_measurement_temperature 173(2)
_cell_measurement_theta_max 40.30
_cell_measurement_theta_min 3.84
_cell_volume 119.883(17)
_computing_cell_refinement 'SAINT V8.38A (?, 2016)'
_computing_data_collection 'Bruker APEX2'
_computing_data_reduction 'SAINT V8.38A (?, 2016)'
_computing_molecular_graphics 'Olex2 (Dolomanov et al., 2009)'
_computing_publication_material 'Olex2 (Dolomanov et al., 2009)'
_computing_structure_refinement 'XL (Sheldrick, 2008)'
_computing_structure_solution 'XS (Sheldrick, 2008)'
_diffrn_ambient_temperature 173.0
_diffrn_measured_fraction_theta_full 0.989
_diffrn_measured_fraction_theta_max 0.950
_diffrn_measurement_device_type 'Bruker APEX-II CCD'
_diffrn_measurement_method '\f and \w scans'
_diffrn_radiation_monochromator graphite
_diffrn_radiation_type MoK\a
_diffrn_radiation_wavelength 0.71073
_diffrn_reflns_av_R_equivalents 0.0688
_diffrn_reflns_av_unetI/netI 0.0447
_diffrn_reflns_Laue_measured_fraction_full 0.989
_diffrn_reflns_Laue_measured_fraction_max 0.950
_diffrn_reflns_limit_h_max 8
_diffrn_reflns_limit_h_min -6
_diffrn_reflns_limit_k_max 7
_diffrn_reflns_limit_k_min -7
_diffrn_reflns_limit_l_max 4
_diffrn_reflns_limit_l_min -4
_diffrn_reflns_number 801
_diffrn_reflns_point_group_measured_fraction_full 0.989
_diffrn_reflns_point_group_measured_fraction_max 0.950
_diffrn_reflns_theta_full 25.242
_diffrn_reflns_theta_max 28.677
_diffrn_reflns_theta_min 3.844
_diffrn_standards_number 0
_exptl_absorpt_coefficient_mu 73.385
_exptl_absorpt_correction_T_max 0.001
_exptl_absorpt_correction_T_min 0.000
_exptl_absorpt_correction_type multi-scan
_exptl_absorpt_process_details SADABS
_exptl_crystal_colour colorless
_exptl_crystal_density_diffrn 7.867
_exptl_crystal_description block
_exptl_crystal_F_000 240
_exptl_crystal_size_max 0.12
_exptl_crystal_size_mid 0.1
_exptl_crystal_size_min 0.1
_refine_diff_density_max 1.898
_refine_diff_density_min -1.999
_refine_diff_density_rms 0.565
_refine_ls_extinction_coef 0.061(12)
_refine_ls_extinction_expression Fc^*^=kFc[1+0.001xFc^2^\l^3^/sin(2\q)]^-1/4^
_refine_ls_extinction_method 'SHELXL-2014/7 (Sheldrick 2014'
_refine_ls_goodness_of_fit_ref 1.298
_refine_ls_hydrogen_treatment constr
_refine_ls_matrix_type full
_refine_ls_number_parameters 12
_refine_ls_number_reflns 115
_refine_ls_number_restraints 12
_refine_ls_restrained_S_all 1.234
_refine_ls_R_factor_all 0.0419
_refine_ls_R_factor_gt 0.0371
_refine_ls_shift/su_max 0.000
_refine_ls_shift/su_mean 0.000
_refine_ls_structure_factor_coef Fsqd
_refine_ls_weighting_details 'w=1/[\s^2^(Fo^2^)+(0.0391P)^2^+2.1235P] where P=(Fo^2^+2Fc^2^)/3'
_refine_ls_weighting_scheme calc
_refine_ls_wR_factor_gt 0.0878
_refine_ls_wR_factor_ref 0.0921
_reflns_Friedel_coverage 0.000
_reflns_number_gt 103
_reflns_number_total 115
_reflns_threshold_expression 'I > 2\s(I)'
_cod_data_source_file d0ce01213k2.cif
_cod_data_source_block 201972_cdt_d1_0m
_cod_depositor_comments
;
The following automatic conversions were performed:

data item '_exptl_absorpt_correction_type' value 'Multi-scan' was
changed to 'multi-scan' in accordance with the
/home/data/users/saulius/crontab/automatic-downloads/rss-feeds/RSC/lib/dictionaries/cif_core.dic
dictionary named 'cif_core.dic' version 2.4.2 last updated on
2011-04-26.

Automatic conversion script
Id: cif_fix_values 7556 2019-12-06 15:28:31Z antanas 
;
_cod_original_cell_volume 119.88(2)
_cod_database_code 7241191
_shelx_shelxl_version_number 2014/7
_shelx_space_group_comment
; 
The symmetry employed for this shelxl refinement is uniquely defined 
by the following loop, which should always be used as a source of 
symmetry information in preference to the above space-group names. 
They are only intended as comments. 
;
_shelx_estimated_absorpt_t_max 0.051
_shelx_estimated_absorpt_t_min 0.041
_olex2_refinement_description
; 
1. Fixed Uiso 
 At 1.5 times of: 
  All O(H,H) groups 
2. Uiso/Uaniso restraints and constraints 
Uanis(F1) \\sim Ueq, Uanis(O1) \\sim Ueq: with sigma of 0.005 and sigma for 
terminal atoms of 0.01 
3. Others 
 Fixed Sof: H1A(0.16667) H1B(0.16667) 
 Fixed X: O1(1) 
 Fixed Y: O1(1) 
 Fixed Z: O1(0.5) 
4.a Riding coordinates: 
 O1(H1A,H1B) 
;
_olex2_submission_special_instructions 'No special instructions were received'

loop_
_space_group_symop_operation_xyz
'x, y, z'
'x-y, x, z+1/2'
'-y, x-y, z'
'-x, -y, z+1/2'
'-x+y, -x, z'
'y, -x+y, z+1/2'
'-x, -y, -z'
'-x+y, -x, -z-1/2'
'y, -x+y, -z'
'x, y, -z-1/2'
'x-y, x, -z'
'-y, x-y, -z-1/2'

loop_
_atom_site_label
_atom_site_type_symbol
_atom_site_fract_x
_atom_site_fract_y
_atom_site_fract_z
_atom_site_U_iso_or_equiv
_atom_site_adp_type
_atom_site_occupancy
_atom_site_site_symmetry_order
_atom_site_calc_flag
_atom_site_refinement_flags_posn
_atom_site_refinement_flags_adp
_atom_site_refinement_flags_occupancy
_atom_site_disorder_assembly
_atom_site_disorder_group
Bi1 Bi 0.3333 0.6667 0.2500 0.0241(8) Uani 1 6 d S T P . .
F1 F 0.3886(17) 0.3035(17) 0.2500 0.0076(18) Uani 1 2 d S TU P . .
O1 O 1.0000 1.0000 0.5000 0.020(4) Uani 1 6 d S TU P . .
H1A H 0.9896 0.8749 0.5981 0.030 Uiso 0.1667 1 d R . . . .
H1B H 0.8547 0.9505 0.4341 0.030 Uiso 0.1667 1 d R . . . .

loop_
_atom_site_aniso_label
_atom_site_aniso_U_11
_atom_site_aniso_U_22
_atom_site_aniso_U_33
_atom_site_aniso_U_23
_atom_site_aniso_U_13
_atom_site_aniso_U_12
Bi1 0.0145(8) 0.0145(8) 0.0435(13) 0.000 0.000 0.0072(4)
F1 0.006(3) 0.006(3) 0.011(4) 0.000 0.000 0.003(3)
O1 0.017(5) 0.017(5) 0.026(9) 0.000 0.000 0.009(2)

loop_
_atom_type_symbol
_atom_type_description
_atom_type_scat_dispersion_real
_atom_type_scat_dispersion_imag
_atom_type_scat_source
Bi Bi -4.1077 10.2566 'International Tables Vol C Tables 4.2.6.8 and 6.1.1.4'
F F 0.0171 0.0103 'International Tables Vol C Tables 4.2.6.8 and 6.1.1.4'
H H 0.0000 0.0000 'International Tables Vol C Tables 4.2.6.8 and 6.1.1.4'
O O 0.0106 0.0060 'International Tables Vol C Tables 4.2.6.8 and 6.1.1.4'

loop_
_geom_angle_atom_site_label_1
_geom_angle_atom_site_label_2
_geom_angle_atom_site_label_3
_geom_angle
_geom_angle_site_symmetry_1
_geom_angle_site_symmetry_3
_geom_angle_publ_flag
Bi1 Bi1 Bi1 180.0 1_554 1_556 ?
F1 Bi1 Bi1 41.21(16) 2 1_556 ?
F1 Bi1 Bi1 90.0 . 1_556 ?
F1 Bi1 Bi1 90.000(1) 3_665 1_556 ?
F1 Bi1 Bi1 90.000(1) 8_566 1_556 ?
F1 Bi1 Bi1 138.79(16) 7_665 1_556 ?
F1 Bi1 Bi1 138.79(16) 9_565 1_556 ?
F1 Bi1 Bi1 138.79(16) 2_554 1_556 ?
F1 Bi1 Bi1 41.21(16) 7_666 1_556 ?
F1 Bi1 Bi1 41.21(16) 7_665 1_554 ?
F1 Bi1 Bi1 138.79(16) 9_566 1_554 ?
F1 Bi1 Bi1 90.000(1) 8_566 1_554 ?
F1 Bi1 Bi1 41.21(16) 9_565 1_554 ?
F1 Bi1 Bi1 41.21(16) 9_566 1_556 ?
F1 Bi1 Bi1 41.21(16) 2_554 1_554 ?
F1 Bi1 Bi1 90.000(1) 3_665 1_554 ?
F1 Bi1 Bi1 138.79(16) 2 1_554 ?
F1 Bi1 Bi1 138.79(16) 7_666 1_554 ?
F1 Bi1 Bi1 90.0 . 1_554 ?
F1 Bi1 F1 69.9(3) 3_665 9_565 ?
F1 Bi1 F1 69.6(3) 2 7_666 ?
F1 Bi1 F1 141.53(13) 9_565 7_666 ?
F1 Bi1 F1 97.6(3) 9_566 9_565 ?
F1 Bi1 F1 69.6(3) 9_566 7_666 ?
F1 Bi1 F1 131.19(17) 3_665 2_554 ?
F1 Bi1 F1 120.001(2) 8_566 . ?
F1 Bi1 F1 119.999(1) 8_566 3_665 ?
F1 Bi1 F1 131.19(16) 8_566 7_665 ?
F1 Bi1 F1 69.9(3) 8_566 2 ?
F1 Bi1 F1 71.6(3) . 2_554 ?
F1 Bi1 F1 71.6(3) . 2 ?
F1 Bi1 F1 131.19(17) 3_665 2 ?
F1 Bi1 F1 120.000(2) 3_665 . ?
F1 Bi1 F1 71.6(3) 8_566 9_566 ?
F1 Bi1 F1 141.53(13) 2_554 7_666 ?
F1 Bi1 F1 131.19(16) . 9_566 ?
F1 Bi1 F1 69.9(3) 3_665 9_566 ?
F1 Bi1 F1 69.9(3) . 7_666 ?
F1 Bi1 F1 69.9(3) . 7_665 ?
F1 Bi1 F1 141.54(13) 9_565 2 ?
F1 Bi1 F1 141.53(13) 9_566 7_665 ?
F1 Bi1 F1 69.6(3) 9_566 2 ?
F1 Bi1 F1 69.6(3) 9_565 7_665 ?
F1 Bi1 F1 69.9(3) 8_566 2_554 ?
F1 Bi1 F1 69.6(3) 2_554 7_665 ?
F1 Bi1 F1 97.6(3) 2_554 2 ?
F1 Bi1 F1 141.53(13) 2 7_665 ?
F1 Bi1 F1 71.6(3) 8_566 9_565 ?
F1 Bi1 F1 97.6(3) 7_666 7_665 ?
F1 Bi1 F1 131.19(16) 8_566 7_666 ?
F1 Bi1 F1 141.54(13) 9_566 2_554 ?
F1 Bi1 F1 69.6(3) 9_565 2_554 ?
F1 Bi1 F1 71.6(3) 3_665 7_665 ?
F1 Bi1 F1 71.6(3) 3_665 7_666 ?
F1 Bi1 F1 131.19(16) . 9_565 ?
Bi1 F1 Bi1 110.1(3) . 7_666 ?
Bi1 F1 Bi1 110.1(3) . 7_665 ?
Bi1 F1 Bi1 97.6(3) 7_666 7_665 ?
H1A O1 H1B 102.9 . . ?

loop_
_geom_bond_atom_site_label_1
_geom_bond_atom_site_label_2
_geom_bond_distance
_geom_bond_site_symmetry_2
_geom_bond_publ_flag
Bi1 Bi1 3.6957(3) 1_554 ?
Bi1 Bi1 3.6957(3) 1_556 ?
Bi1 F1 2.456(6) 9_565 ?
Bi1 F1 2.409(9) 3_665 ?
Bi1 F1 2.456(6) 9_566 ?
Bi1 F1 2.409(9) 8_566 ?
Bi1 F1 2.409(9) . ?
Bi1 F1 2.456(6) 2 ?
Bi1 F1 2.456(6) 7_666 ?
Bi1 F1 2.456(6) 2_554 ?
Bi1 F1 2.456(6) 7_665 ?
F1 Bi1 2.456(6) 7_666 ?
F1 Bi1 2.456(6) 7_665 ?
O1 H1A 0.8201 . ?
O1 H1B 0.8202 . ?
